data_7108274
loop_
_publ_author_name
'Maria Moron'
'Carolina Burgos'
'Julio Alvarez-Builla'
'Antonio Salgado'
'Marta E. G. Mosquera'
'Juan J. Vaquero'

_publ_section_title
;
 A cascade reaction of azolopyrimidines. Synthesis of unusual indole and
 azaindole derivatives
;
_journal_name_full Chem.Commun.
_journal_page_first 9171
_journal_paper_doi 10.1039/c2cc34539k
_journal_volume 48
_journal_year 2012
_chemical_formula_sum 'C17 H21 N5 O3'
_chemical_formula_weight 343.39
_chemical_name_systematic
;
?
;
_space_group_IT_number 14
_symmetry_cell_setting monoclinic
_symmetry_Int_Tables_number 14
_symmetry_space_group_name_Hall '-P 2ybc'
_symmetry_space_group_name_H-M 'P 1 21/c 1'
_atom_sites_solution_hydrogens geom
_atom_sites_solution_primary direct
_atom_sites_solution_secondary difmap
_audit_creation_method SHELXL-97
_cell_angle_alpha 90.00
_cell_angle_beta 94.60(11)
_cell_angle_gamma 90.00
_cell_formula_units_Z 4
_cell_length_a 11.542(10)
_cell_length_b 14.112(11)
_cell_length_c 10.758(11)
_cell_measurement_reflns_used 23
_cell_measurement_temperature 200(2)
_cell_measurement_theta_max 19.355
_cell_measurement_theta_min 4.056
_cell_volume 1747(3)
_computing_cell_refinement 'Dirax/lsq (Duisenberg & Schreurs, 1989-2000)'
_computing_data_collection 'Collect (Bruker AXS BV, 1997-2004)'
_computing_data_reduction 'EvalCCD (Duisenberg & Schreurs 1990-2000)'
_computing_molecular_graphics 'Ortep-3 for Windows (Farrugia, 1997)'
_computing_publication_material 'WinGX publication routines (Farrugia, 1999)'
_computing_structure_refinement 'SHELXL-97 (Sheldrick, 1997)'
_computing_structure_solution 'SHELXS-86 (Sheldrick, 1986)'
_diffrn_ambient_temperature 200(2)
_diffrn_measured_fraction_theta_full 0.991
_diffrn_measured_fraction_theta_max 0.991
_diffrn_radiation_monochromator graphite
_diffrn_radiation_source 'fine-focus sealed tube'
_diffrn_radiation_type MoK\a
_diffrn_radiation_wavelength 0.71073
_diffrn_reflns_av_R_equivalents 0.1424
_diffrn_reflns_av_sigmaI/netI 0.1146
_diffrn_reflns_limit_h_max 13
_diffrn_reflns_limit_h_min -13
_diffrn_reflns_limit_k_max 16
_diffrn_reflns_limit_k_min -16
_diffrn_reflns_limit_l_max 12
_diffrn_reflns_limit_l_min -12
_diffrn_reflns_number 10245
_diffrn_reflns_theta_full 25.39
_diffrn_reflns_theta_max 25.39
_diffrn_reflns_theta_min 3.39
_exptl_absorpt_coefficient_mu 0.093
_exptl_absorpt_correction_T_max 1.223
_exptl_absorpt_correction_T_min 0.874
_exptl_absorpt_correction_type multi-scan
_exptl_absorpt_process_details
;
R.H. Blessing, Acta Cryst. (1995), A51, 33-38
;
_exptl_crystal_colour white
_exptl_crystal_density_diffrn 1.306
_exptl_crystal_density_method 'not measured'
_exptl_crystal_description prism
_exptl_crystal_F_000 728
_exptl_crystal_size_max 0.45
_exptl_crystal_size_mid 0.35
_exptl_crystal_size_min 0.20
_refine_diff_density_max 0.269
_refine_diff_density_min -0.266
_refine_diff_density_rms 0.067
_refine_ls_extinction_coef 0.013(5)
_refine_ls_extinction_expression Fc^*^=kFc[1+0.001xFc^2^\l^3^/sin(2\q)]^-1/4^
_refine_ls_extinction_method SHELXL
_refine_ls_goodness_of_fit_ref 1.038
_refine_ls_hydrogen_treatment mixed
_refine_ls_matrix_type full
_refine_ls_number_parameters 239
_refine_ls_number_reflns 3171
_refine_ls_number_restraints 0
_refine_ls_restrained_S_all 1.038
_refine_ls_R_factor_all 0.1448
_refine_ls_R_factor_gt 0.0776
_refine_ls_shift/su_max 0.000
_refine_ls_shift/su_mean 0.000
_refine_ls_structure_factor_coef Fsqd
_refine_ls_weighting_details 'calc w=1/[\s^2^(Fo^2^)+(0.1021P)^2^+0.9707P] where P=(Fo^2^+2Fc^2^)/3'
_refine_ls_weighting_scheme calc
_refine_ls_wR_factor_gt 0.1853
_refine_ls_wR_factor_ref 0.2330
_reflns_number_gt 1749
_reflns_number_total 3171
_reflns_threshold_expression >2sigma(I)
_cod_data_source_file c2cc34539k.txt
_cod_data_source_block 7a
_cod_database_code 7108274

loop_
_symmetry_equiv_pos_as_xyz
'x, y, z'
'-x, y+1/2, -z+1/2'
'-x, -y, -z'
'x, -y-1/2, z-1/2'

loop_
_atom_site_label
_atom_site_type_symbol
_atom_site_fract_x
_atom_site_fract_y
_atom_site_fract_z
_atom_site_U_iso_or_equiv
_atom_site_adp_type
_atom_site_occupancy
_atom_site_symmetry_multiplicity
_atom_site_calc_flag
_atom_site_refinement_flags
O1 O 0.5997(3) 0.9738(2) 0.2460(2) 0.0484(8) Uani 1 1 d .
N1 N 0.6988(3) 0.9656(2) 0.5687(3) 0.0419(8) Uani 1 1 d .
O3 O 0.7374(3) 1.1646(3) 0.0540(3) 0.0603(9) Uani 1 1 d .
O2 O 0.5705(3) 0.7003(2) 0.4572(3) 0.0545(9) Uani 1 1 d .
N5 N 1.0034(3) 1.0960(3) 0.8189(3) 0.0496(9) Uani 1 1 d .
N2 N 0.5583(3) 0.9023(2) 0.4357(3) 0.0408(8) Uani 1 1 d .
N4 N 0.8873(3) 1.0711(2) 0.6260(3) 0.0419(9) Uani 1 1 d .
C8 C 0.8945(3) 1.0934(3) 0.5000(3) 0.0377(9) Uani 1 1 d .
N3 N 0.7995(3) 1.0810(2) 0.2857(3) 0.0427(8) Uani 1 1 d .
C11 C 0.9832(4) 1.1059(3) 0.6934(4) 0.0411(10) Uani 1 1 d .
C4 C 0.8009(3) 1.0587(3) 0.4096(3) 0.0363(9) Uani 1 1 d .
C3 C 0.7106(4) 1.0012(3) 0.4459(4) 0.0392(9) Uani 1 1 d .
C1 C 0.6218(4) 0.9622(3) 0.3611(4) 0.0397(9) Uani 1 1 d .
C2 C 0.6080(4) 0.9084(3) 0.5559(4) 0.0453(10) Uani 1 1 d .
H2 H 0.5803 0.8752 0.6221 0.054 Uiso 1 1 calc R
C16 C 0.5098(4) 0.7429(3) 0.3500(4) 0.0475(11) Uani 1 1 d .
H16A H 0.4458 0.7027 0.3186 0.057 Uiso 1 1 calc R
H16B H 0.5619 0.7513 0.2844 0.057 Uiso 1 1 calc R
C5 C 0.8822(4) 1.1354(3) 0.2194(4) 0.0434(10) Uani 1 1 d .
H5A H 0.9601 1.1110 0.2392 0.052 Uiso 1 1 calc R
H5B H 0.8810 1.2012 0.2455 0.052 Uiso 1 1 calc R
C9 C 0.9954(4) 1.1448(3) 0.4878(4) 0.0437(10) Uani 1 1 d .
C12 C 1.1027(4) 1.1372(3) 0.8634(4) 0.0513(12) Uani 1 1 d .
H12 H 1.1221 1.1331 0.9488 0.062 Uiso 1 1 calc R
C13 C 1.1808(4) 1.1864(3) 0.7911(5) 0.0535(12) Uani 1 1 d .
H13 H 1.2484 1.2126 0.8296 0.064 Uiso 1 1 calc R
C10 C 1.0526(4) 1.1539(3) 0.6103(4) 0.0409(9) Uani 1 1 d .
C14 C 1.1568(4) 1.1957(3) 0.6632(4) 0.0508(11) Uani 1 1 d .
H14 H 1.2068 1.2280 0.6143 0.061 Uiso 1 1 calc R
C15 C 0.4641(4) 0.8385(3) 0.3896(4) 0.0485(11) Uani 1 1 d .
H15A H 0.4202 0.8678 0.3191 0.058 Uiso 1 1 calc R
H15B H 0.4117 0.8290 0.4547 0.058 Uiso 1 1 calc R
C6 C 0.8512(4) 1.1289(3) 0.0789(4) 0.0463(10) Uani 1 1 d .
H6A H 0.9056 1.1658 0.0346 0.056 Uiso 1 1 calc R
H6B H 0.8548 1.0635 0.0516 0.056 Uiso 1 1 calc R
C17 C 0.6056(5) 0.6046(3) 0.4343(5) 0.0620(13) Uani 1 1 d .
H17A H 0.6448 0.5788 0.5089 0.093 Uiso 1 1 calc R
H17B H 0.6572 0.6041 0.3686 0.093 Uiso 1 1 calc R
H17C H 0.5383 0.5669 0.4101 0.093 Uiso 1 1 calc R
C7 C 0.7000(5) 1.1578(4) -0.0766(4) 0.0640(14) Uani 1 1 d .
H7A H 0.6227 1.1827 -0.0908 0.096 Uiso 1 1 calc R
H7B H 0.7005 1.0925 -0.1020 0.096 Uiso 1 1 calc R
H7C H 0.7518 1.1934 -0.1241 0.096 Uiso 1 1 calc R
H9 H 1.021(4) 1.173(3) 0.414(5) 0.043(11) Uiso 1 1 d .
H3 H 0.812(4) 1.028(3) 0.640(4) 0.052(12) Uiso 1 1 d .
H4 H 0.727(4) 1.056(3) 0.239(5) 0.056(13) Uiso 1 1 d .

loop_
_atom_site_aniso_label
_atom_site_aniso_U_11
_atom_site_aniso_U_22
_atom_site_aniso_U_33
_atom_site_aniso_U_23
_atom_site_aniso_U_13
_atom_site_aniso_U_12
O1 0.0629(19) 0.0575(18) 0.0244(15) 0.0040(13) 0.0004(13) 0.0002(14)
N1 0.053(2) 0.0505(19) 0.0228(16) -0.0007(14) 0.0072(14) -0.0044(16)
O3 0.074(2) 0.080(2) 0.0262(15) 0.0013(15) 0.0020(14) 0.0179(18)
O2 0.077(2) 0.0483(17) 0.0360(16) -0.0018(14) -0.0100(15) -0.0009(15)
N5 0.057(2) 0.062(2) 0.0292(19) -0.0064(17) -0.0002(16) 0.0052(18)
N2 0.050(2) 0.0431(18) 0.0284(17) 0.0022(14) 0.0002(14) -0.0082(15)
N4 0.051(2) 0.050(2) 0.0249(17) -0.0022(15) 0.0024(15) -0.0007(16)
C8 0.047(2) 0.040(2) 0.0268(19) 0.0013(16) 0.0064(16) 0.0040(17)
N3 0.055(2) 0.0494(19) 0.0246(17) 0.0029(15) 0.0063(15) -0.0039(16)
C11 0.046(2) 0.045(2) 0.031(2) -0.0060(17) -0.0006(17) 0.0069(18)
C4 0.047(2) 0.0369(19) 0.0259(19) 0.0006(16) 0.0068(16) 0.0036(16)
C3 0.051(2) 0.040(2) 0.027(2) 0.0026(16) 0.0071(17) 0.0038(17)
C1 0.052(2) 0.040(2) 0.027(2) 0.0012(16) 0.0035(17) 0.0031(18)
C2 0.061(3) 0.049(2) 0.026(2) 0.0032(18) 0.0041(19) -0.005(2)
C16 0.058(3) 0.056(3) 0.028(2) -0.0014(18) 0.0022(18) -0.010(2)
C5 0.055(2) 0.046(2) 0.030(2) 0.0022(18) 0.0062(18) 0.0012(19)
C9 0.056(3) 0.043(2) 0.033(2) 0.0041(18) 0.0048(19) -0.0015(19)
C12 0.057(3) 0.061(3) 0.035(2) -0.014(2) -0.004(2) 0.014(2)
C13 0.050(3) 0.057(3) 0.051(3) -0.007(2) -0.008(2) -0.002(2)
C10 0.048(2) 0.039(2) 0.035(2) -0.0031(17) 0.0007(17) 0.0044(18)
C14 0.053(3) 0.048(2) 0.051(3) 0.001(2) 0.001(2) -0.001(2)
C15 0.049(2) 0.054(2) 0.042(2) 0.001(2) 0.0005(19) -0.009(2)
C6 0.053(2) 0.053(2) 0.034(2) 0.0033(19) 0.0100(19) 0.000(2)
C17 0.078(3) 0.049(3) 0.056(3) -0.007(2) -0.010(3) -0.001(2)
C7 0.075(3) 0.082(4) 0.033(2) 0.002(2) -0.002(2) 0.008(3)

loop_
_atom_type_symbol
_atom_type_description
_atom_type_scat_dispersion_real
_atom_type_scat_dispersion_imag
_atom_type_scat_source
C C 0.0033 0.0016 'International Tables Vol C Tables 4.2.6.8 and 6.1.1.4'
H H 0.0000 0.0000 'International Tables Vol C Tables 4.2.6.8 and 6.1.1.4'
N N 0.0061 0.0033 'International Tables Vol C Tables 4.2.6.8 and 6.1.1.4'
O O 0.0106 0.0060 'International Tables Vol C Tables 4.2.6.8 and 6.1.1.4'

loop_
_geom_angle_atom_site_label_1
_geom_angle_atom_site_label_2
_geom_angle_atom_site_label_3
_geom_angle
C2 N1 C3 104.6(3)
C6 O3 C7 111.3(4)
C16 O2 C17 112.5(3)
C12 N5 C11 112.6(4)
C2 N2 C1 107.6(3)
C2 N2 C15 126.7(4)
C1 N2 C15 125.5(3)
C11 N4 C8 108.9(4)
C11 N4 H3 139(3)
C8 N4 H3 112(3)
C9 C8 N4 109.0(4)
C9 C8 C4 133.3(4)
N4 C8 C4 117.7(4)
C4 N3 C5 129.9(4)
C4 N3 H4 110(3)
C5 N3 H4 120(3)
N5 C11 N4 123.9(4)
N5 C11 C10 127.9(4)
N4 C11 C10 108.2(4)
N3 C4 C3 117.0(4)
N3 C4 C8 121.0(4)
C3 C4 C8 122.0(3)
C4 C3 N1 126.1(4)
C4 C3 C1 123.9(4)
N1 C3 C1 109.8(4)
O1 C1 N2 124.5(4)
O1 C1 C3 131.2(4)
N2 C1 C3 104.3(3)
N1 C2 N2 113.8(4)
N1 C2 H2 123.1
N2 C2 H2 123.1
O2 C16 C15 107.7(3)
O2 C16 H16A 110.2
C15 C16 H16A 110.2
O2 C16 H16B 110.2
C15 C16 H16B 110.2
H16A C16 H16B 108.5
N3 C5 C6 110.0(4)
N3 C5 H5A 109.7
C6 C5 H5A 109.7
N3 C5 H5B 109.7
C6 C5 H5B 109.7
H5A C5 H5B 108.2
C8 C9 C10 106.8(4)
C8 C9 H9 128(3)
C10 C9 H9 125(3)
N5 C12 C13 125.5(4)
N5 C12 H12 117.3
C13 C12 H12 117.3
C14 C13 C12 120.3(4)
C14 C13 H13 119.8
C12 C13 H13 119.8
C11 C10 C14 116.7(4)
C11 C10 C9 107.2(4)
C14 C10 C9 136.1(4)
C13 C14 C10 117.0(5)
C13 C14 H14 121.5
C10 C14 H14 121.5
N2 C15 C16 112.0(4)
N2 C15 H15A 109.2
C16 C15 H15A 109.2
N2 C15 H15B 109.2
C16 C15 H15B 109.2
H15A C15 H15B 107.9
O3 C6 C5 107.9(4)
O3 C6 H6A 110.1
C5 C6 H6A 110.1
O3 C6 H6B 110.1
C5 C6 H6B 110.1
H6A C6 H6B 108.4
O2 C17 H17A 109.5
O2 C17 H17B 109.5
H17A C17 H17B 109.5
O2 C17 H17C 109.5
H17A C17 H17C 109.5
H17B C17 H17C 109.5
O3 C7 H7A 109.5
O3 C7 H7B 109.5
H7A C7 H7B 109.5
O3 C7 H7C 109.5
H7A C7 H7C 109.5
H7B C7 H7C 109.5

loop_
_geom_bond_atom_site_label_1
_geom_bond_atom_site_label_2
_geom_bond_distance
O1 C1 1.255(5)
N1 C2 1.321(6)
N1 C3 1.430(5)
O3 C6 1.412(6)
O3 C7 1.440(6)
O2 C16 1.432(5)
O2 C17 1.438(6)
N5 C12 1.339(6)
N5 C11 1.359(6)
N2 C2 1.374(6)
N2 C1 1.410(5)
N2 C15 1.468(5)
N4 C11 1.365(6)
N4 C8 1.401(5)
N4 H3 1.08(5)
C8 C9 1.387(6)
C8 C4 1.478(6)
N3 C4 1.368(5)
N3 C5 1.456(6)
N3 H4 1.01(5)
C11 C10 1.420(6)
C4 C3 1.401(6)
C3 C1 1.427(6)
C2 H2 0.9300
C16 C15 1.523(7)
C16 H16A 0.9700
C16 H16B 0.9700
C5 C6 1.527(6)
C5 H5A 0.9700
C5 H5B 0.9700
C9 C10 1.432(6)
C9 H9 0.96(5)
C12 C13 1.418(7)
C12 H12 0.9300
C13 C14 1.389(7)
C13 H13 0.9300
C10 C14 1.417(6)
C14 H14 0.9300
C15 H15A 0.9700
C15 H15B 0.9700
C6 H6A 0.9700
C6 H6B 0.9700
C17 H17A 0.9600
C17 H17B 0.9600
C17 H17C 0.9600
C7 H7A 0.9600
C7 H7B 0.9600
C7 H7C 0.9600
